data_1521755
loop_
_publ_author_name
'Kaufman, A.'
'Hoffman, N. J.'
'Lipson, H.'

_publ_section_title
;
 Intensity anomalies in the X-ray diffraction pattern of Ni~3~Nb and their
 relationship to those for martensite
;
_journal_issue 10
_journal_name_full 'Scripta Metallurgica'
_journal_page_first 715
_journal_page_last 720
_journal_paper_doi 10.1016/0036-9748(69)90220-8
_journal_volume 3
_journal_year 1969
_chemical_formula_sum 'Nb Ni3'
_space_group_IT_number 139
_symmetry_space_group_name_Hall '-I 4 2'
_symmetry_space_group_name_H-M 'I 4/m m m'
_cell_angle_alpha 90
_cell_angle_beta 90
_cell_angle_gamma 90
_cell_formula_units_Z 2
_cell_length_a 3.62
_cell_length_b 3.62
_cell_length_c 7.41
_cell_volume 97.104
_citation_journal_id_ASTM SCRMBU
_cod_data_source_file Kaufman_SCRMBU_1969_1349.cif
_cod_data_source_block Nb1Ni3
_cod_original_cell_volume 97.1036
_cod_original_formula_sum 'Nb1 Ni3'
_cod_database_code 1521755

loop_
_symmetry_equiv_pos_as_xyz
x,y,z
-y,x,z
-x,-y,z
y,-x,z
x,-y,-z
y,x,-z
-x,y,-z
-y,-x,-z
-x,-y,-z
y,-x,-z
x,y,-z
-y,x,-z
-x,y,z
-y,-x,z
x,-y,z
y,x,z
x+1/2,y+1/2,z+1/2
-y+1/2,x+1/2,z+1/2
-x+1/2,-y+1/2,z+1/2
y+1/2,-x+1/2,z+1/2
x+1/2,-y+1/2,-z+1/2
y+1/2,x+1/2,-z+1/2
-x+1/2,y+1/2,-z+1/2
-y+1/2,-x+1/2,-z+1/2
-x+1/2,-y+1/2,-z+1/2
y+1/2,-x+1/2,-z+1/2
x+1/2,y+1/2,-z+1/2
-y+1/2,x+1/2,-z+1/2
-x+1/2,y+1/2,z+1/2
-y+1/2,-x+1/2,z+1/2
x+1/2,-y+1/2,z+1/2
y+1/2,x+1/2,z+1/2

loop_
_atom_site_label
_atom_site_type_symbol
_atom_site_fract_x
_atom_site_fract_y
_atom_site_fract_z
_atom_site_occupancy
_atom_site_U_iso_or_equiv
Nb1 Nb 0 0 0 1 0.0
Ni1 Ni 0 0 0.5 1 0.0
Ni2 Ni 0 0.5 0.25 1 0.0
